data_7115651
loop_
_publ_author_name
'Shan-Shan Liu'
'Joseph W. Ziller'
'Yi-Quan Zhang'
'Bing-Wu Wang'
'William J. Evans'
'Song Gao'

_publ_section_title
;
 A half-sandwich organometallic single-ion magnet with hexamethylbenzene
 coordinated to the Dy(III) ion
;
_journal_name_full Chem.Commun.
_journal_page_first 11418
_journal_paper_doi 10.1039/C4cc04262J
_journal_volume 50
_journal_year 2014
_chemical_formula_sum 'C12 H18 Al3 Cl12 Tb'
_chemical_formula_weight 827.52
_chemical_name_systematic
; 
 ? 
;
_space_group_crystal_system triclinic
_space_group_IT_number 2
_space_group_name_Hall '-P 1'
_space_group_name_H-M_alt 'P -1'
_symmetry_space_group_name_Hall '-P 1'
_symmetry_space_group_name_H-M 'P -1'
_atom_sites_solution_hydrogens geom
_atom_sites_solution_primary direct
_atom_sites_solution_secondary difmap
_audit_creation_method SHELXL-2013
_cell_angle_alpha 93.2661(6)
_cell_angle_beta 97.3859(6)
_cell_angle_gamma 119.6522(5)
_cell_formula_units_Z 2
_cell_length_a 9.5934(5)
_cell_length_b 9.6912(5)
_cell_length_c 17.8558(10)
_cell_measurement_reflns_used 9944
_cell_measurement_temperature 143(2)
_cell_measurement_theta_max 28.70
_cell_measurement_theta_min 2.44
_cell_volume 1416.64(13)
_computing_cell_refinement 'Bruker SAINT 7.68a, 2009'
_computing_data_collection 'Bruker APEX2 2012.4-0, 2012'
_computing_data_reduction 'Bruker SAINT 7.68a, 2009'
_computing_molecular_graphics 'Bruker SHELXTL'
_computing_publication_material 'Bruker SHELXTL'
_computing_structure_refinement 'SHELXL-2013 (Sheldrick, 2013)'
_computing_structure_solution 'Bruker SHELXTL 2008/1'
_diffrn_ambient_temperature 143(2)
_diffrn_measured_fraction_theta_full 0.997
_diffrn_measured_fraction_theta_max 0.909
_diffrn_measurement_device_type 'Bruker SMART APEX II CCD'
_diffrn_measurement_method '\f and \w scans'
_diffrn_radiation_type MoK\a
_diffrn_radiation_wavelength 0.71073
_diffrn_reflns_av_R_equivalents 0.0152
_diffrn_reflns_av_unetI/netI 0.0175
_diffrn_reflns_Laue_measured_fraction_full 0.997
_diffrn_reflns_Laue_measured_fraction_max 0.909
_diffrn_reflns_limit_h_max 12
_diffrn_reflns_limit_h_min -12
_diffrn_reflns_limit_k_max 12
_diffrn_reflns_limit_k_min -13
_diffrn_reflns_limit_l_max 24
_diffrn_reflns_limit_l_min -23
_diffrn_reflns_number 17013
_diffrn_reflns_point_group_measured_fraction_full 0.997
_diffrn_reflns_point_group_measured_fraction_max 0.909
_diffrn_reflns_theta_full 25.242
_diffrn_reflns_theta_max 28.888
_diffrn_reflns_theta_min 2.323
_diffrn_source 'fine-focus sealed tube'
_exptl_absorpt_coefficient_mu 3.723
_exptl_absorpt_correction_T_max 0.6228
_exptl_absorpt_correction_T_min 0.4457
_exptl_absorpt_correction_type numerical
_exptl_absorpt_process_details 'Bruker SADABS 2008/1'
_exptl_crystal_colour colorless
_exptl_crystal_density_diffrn 1.940
_exptl_crystal_density_meas ?
_exptl_crystal_density_method not_measured
_exptl_crystal_description irregular
_exptl_crystal_F_000 796
_exptl_crystal_size_max 0.336
_exptl_crystal_size_mid 0.240
_exptl_crystal_size_min 0.208
_refine_diff_density_max 1.284
_refine_diff_density_min -0.587
_refine_diff_density_rms 0.069
_refine_ls_extinction_method none
_refine_ls_goodness_of_fit_ref 1.037
_refine_ls_hydrogen_treatment constr
_refine_ls_matrix_type full
_refine_ls_number_parameters 259
_refine_ls_number_reflns 6767
_refine_ls_number_restraints 0
_refine_ls_restrained_S_all 1.037
_refine_ls_R_factor_all 0.0177
_refine_ls_R_factor_gt 0.0168
_refine_ls_shift/su_max 0.002
_refine_ls_shift/su_mean 0.000
_refine_ls_structure_factor_coef Fsqd
_refine_ls_weighting_details 'w=1/[\s^2^(Fo^2^)+(0.0240P)^2^+0.5852P] where P=(Fo^2^+2Fc^2^)/3'
_refine_ls_weighting_scheme calc
_refine_ls_wR_factor_gt 0.0429
_refine_ls_wR_factor_ref 0.0434
_reflns_Friedel_coverage 0.000
_reflns_number_gt 6523
_reflns_number_total 6767
_reflns_threshold_expression 'I > 2\s(I)'
_cod_data_source_file c4cc04262j2.cif
_cod_data_source_block ssl10
_cod_depositor_comments
;
The following automatic conversions were performed:

'_exptl_crystal_density_meas' value 'not_measured' was changed to '?'
- the value is perceived as not measured.

Automatic conversion script
Id: cif_fix_values 3008 2015-01-20 13:52:24Z robertas 
;
_cod_database_code 7115651
_shelx_space_group_comment
; 
The symmetry employed for this shelxl refinement is uniquely defined 
by the following loop, which should always be used as a source of 
symmetry information in preference to the above space-group names. 
They are only intended as comments. 
;
_shelx_estimated_absorpt_t_min 0.368
_shelx_estimated_absorpt_t_max 0.511
_shelxl_version_number 2013-3

loop_
_space_group_symop_operation_xyz
'x, y, z'
'-x, -y, -z'

loop_
_atom_site_label
_atom_site_type_symbol
_atom_site_fract_x
_atom_site_fract_y
_atom_site_fract_z
_atom_site_U_iso_or_equiv
_atom_site_adp_type
_atom_site_occupancy
_atom_site_site_symmetry_order
_atom_site_calc_flag
_atom_site_refinement_flags_posn
_atom_site_refinement_flags_adp
Tb1 Tb 0.45556(2) 0.34676(2) 0.25128(2) 0.01829(3) Uani 1 1 d . .
Al1 Al 0.27326(7) 0.16557(7) 0.42060(3) 0.02597(12) Uani 1 1 d . .
Al2 Al 0.25491(7) 0.58284(7) 0.26639(4) 0.02790(12) Uani 1 1 d . .
Al3 Al 0.24753(7) 0.21746(7) 0.04706(3) 0.02540(12) Uani 1 1 d . .
Cl1 Cl 0.29738(6) 0.05908(5) 0.31495(3) 0.02797(9) Uani 1 1 d . .
Cl2 Cl 0.43890(6) 0.41376(5) 0.40563(3) 0.02652(9) Uani 1 1 d . .
Cl3 Cl 0.36671(7) 0.10288(7) 0.51624(3) 0.04000(12) Uani 1 1 d . .
Cl4 Cl 0.03497(6) 0.12125(7) 0.41461(3) 0.03856(12) Uani 1 1 d . .
Cl5 Cl 0.51476(5) 0.66034(5) 0.28133(3) 0.02441(9) Uani 1 1 d . .
Cl6 Cl 0.14906(5) 0.32259(5) 0.23970(3) 0.02711(9) Uani 1 1 d . .
Cl7 Cl 0.19487(7) 0.63522(8) 0.36860(4) 0.04439(13) Uani 1 1 d . .
Cl8 Cl 0.20129(7) 0.68121(7) 0.17331(4) 0.04295(13) Uani 1 1 d . .
Cl9 Cl 0.26683(6) 0.08206(5) 0.13776(2) 0.02712(9) Uani 1 1 d . .
Cl10 Cl 0.41995(6) 0.45507(5) 0.11175(3) 0.02618(9) Uani 1 1 d . .
Cl11 Cl 0.34583(7) 0.17889(6) -0.04460(3) 0.03730(12) Uani 1 1 d . .
Cl12 Cl 0.02003(6) 0.20086(6) 0.02086(3) 0.03558(11) Uani 1 1 d . .
C1 C 0.7901(2) 0.5584(2) 0.24637(11) 0.0255(4) Uani 1 1 d . .
C2 C 0.7454(2) 0.4357(2) 0.18569(11) 0.0266(4) Uani 1 1 d . .
C3 C 0.6904(2) 0.2771(2) 0.20049(12) 0.0286(4) Uani 1 1 d . .
C4 C 0.6879(2) 0.2423(2) 0.27592(12) 0.0289(4) Uani 1 1 d . .
C5 C 0.7380(2) 0.3656(2) 0.33715(11) 0.0273(4) Uani 1 1 d . .
C6 C 0.7860(2) 0.5233(2) 0.32220(11) 0.0255(4) Uani 1 1 d . .
C7 C 0.8575(3) 0.7297(3) 0.23018(15) 0.0381(5) Uani 1 1 d . .
H7A H 0.8663 0.7971 0.2757 0.057 Uiso 1 1 calc R U
H7B H 0.7841 0.7330 0.1877 0.057 Uiso 1 1 calc R U
H7C H 0.9656 0.7697 0.2167 0.057 Uiso 1 1 calc R U
C8 C 0.7707(3) 0.4756(3) 0.10618(13) 0.0432(6) Uani 1 1 d . .
H8A H 0.8589 0.4607 0.0930 0.065 Uiso 1 1 calc R U
H8B H 0.7996 0.5873 0.1042 0.065 Uiso 1 1 calc R U
H8C H 0.6699 0.4046 0.0697 0.065 Uiso 1 1 calc R U
C9 C 0.6544(3) 0.1498(3) 0.13572(15) 0.0457(6) Uani 1 1 d . .
H9A H 0.7553 0.1512 0.1299 0.069 Uiso 1 1 calc R U
H9B H 0.6098 0.1716 0.0883 0.069 Uiso 1 1 calc R U
H9C H 0.5748 0.0442 0.1470 0.069 Uiso 1 1 calc R U
C10 C 0.6479(3) 0.0745(3) 0.28987(17) 0.0464(6) Uani 1 1 d . .
H10A H 0.5505 -0.0046 0.2535 0.070 Uiso 1 1 calc R U
H10B H 0.6273 0.0597 0.3420 0.070 Uiso 1 1 calc R U
H10C H 0.7399 0.0602 0.2831 0.070 Uiso 1 1 calc R U
C11 C 0.7530(3) 0.3289(3) 0.41820(13) 0.0422(5) Uani 1 1 d . .
H11A H 0.6574 0.2264 0.4225 0.063 Uiso 1 1 calc R U
H11B H 0.7596 0.4143 0.4533 0.063 Uiso 1 1 calc R U
H11C H 0.8518 0.3224 0.4312 0.063 Uiso 1 1 calc R U
C12 C 0.8463(3) 0.6570(3) 0.38803(13) 0.0381(5) Uani 1 1 d . .
H12A H 0.9656 0.7220 0.3960 0.057 Uiso 1 1 calc R U
H12B H 0.8129 0.6105 0.4344 0.057 Uiso 1 1 calc R U
H12C H 0.7995 0.7247 0.3761 0.057 Uiso 1 1 calc R U

loop_
_atom_site_aniso_label
_atom_site_aniso_U_11
_atom_site_aniso_U_22
_atom_site_aniso_U_33
_atom_site_aniso_U_23
_atom_site_aniso_U_13
_atom_site_aniso_U_12
Tb1 0.01900(5) 0.01549(4) 0.01944(5) 0.00204(3) 0.00169(3) 0.00848(3)
Al1 0.0278(3) 0.0259(3) 0.0226(3) 0.0059(2) 0.0058(2) 0.0119(2)
Al2 0.0237(3) 0.0253(3) 0.0368(3) 0.0015(2) 0.0018(2) 0.0152(2)
Al3 0.0285(3) 0.0232(3) 0.0207(3) 0.0040(2) 0.0016(2) 0.0108(2)
Cl1 0.0361(2) 0.0200(2) 0.0250(2) 0.00390(16) 0.00692(18) 0.01168(18)
Cl2 0.0305(2) 0.0225(2) 0.0228(2) 0.00108(16) 0.00435(17) 0.01099(18)
Cl3 0.0451(3) 0.0472(3) 0.0299(2) 0.0167(2) 0.0068(2) 0.0239(3)
Cl4 0.0298(2) 0.0445(3) 0.0415(3) 0.0116(2) 0.0116(2) 0.0172(2)
Cl5 0.0214(2) 0.01781(19) 0.0332(2) 0.00177(16) 0.00241(17) 0.01013(16)
Cl6 0.0211(2) 0.0234(2) 0.0332(2) 0.00301(17) 0.00232(17) 0.00922(17)
Cl7 0.0371(3) 0.0542(3) 0.0479(3) -0.0058(3) 0.0087(2) 0.0286(3)
Cl8 0.0418(3) 0.0403(3) 0.0526(3) 0.0106(2) -0.0028(2) 0.0274(3)
Cl9 0.0347(2) 0.01886(19) 0.0216(2) 0.00207(16) -0.00110(17) 0.01044(18)
Cl10 0.0278(2) 0.02002(19) 0.0257(2) 0.00496(16) 0.00158(17) 0.00893(17)
Cl11 0.0499(3) 0.0307(2) 0.0293(2) 0.0051(2) 0.0149(2) 0.0171(2)
Cl12 0.0301(2) 0.0333(3) 0.0372(3) 0.0021(2) -0.0043(2) 0.0142(2)
C1 0.0181(8) 0.0225(9) 0.0350(10) 0.0041(7) 0.0024(7) 0.0102(7)
C2 0.0217(9) 0.0332(10) 0.0246(9) 0.0036(8) 0.0041(7) 0.0139(8)
C3 0.0238(9) 0.0283(9) 0.0333(10) -0.0059(8) 0.0013(8) 0.0148(8)
C4 0.0249(9) 0.0250(9) 0.0407(11) 0.0056(8) 0.0041(8) 0.0158(8)
C5 0.0238(9) 0.0337(10) 0.0269(9) 0.0058(8) 0.0018(7) 0.0168(8)
C6 0.0192(8) 0.0265(9) 0.0290(9) -0.0035(7) -0.0008(7) 0.0122(7)
C7 0.0284(10) 0.0259(10) 0.0610(15) 0.0144(10) 0.0131(10) 0.0125(9)
C8 0.0357(12) 0.0640(16) 0.0297(11) 0.0109(11) 0.0108(9) 0.0237(12)
C9 0.0416(13) 0.0432(13) 0.0498(14) -0.0167(11) 0.0052(11) 0.0225(11)
C10 0.0442(13) 0.0295(11) 0.0734(18) 0.0134(11) 0.0082(12) 0.0245(11)
C11 0.0464(13) 0.0587(15) 0.0307(11) 0.0158(10) 0.0056(10) 0.0329(12)
C12 0.0307(11) 0.0366(11) 0.0396(12) -0.0135(9) -0.0048(9) 0.0161(9)

loop_
_atom_type_symbol
_atom_type_description
_atom_type_scat_dispersion_real
_atom_type_scat_dispersion_imag
_atom_type_scat_source
C C 0.0033 0.0016 'International Tables Vol C Tables 4.2.6.8 and 6.1.1.4'
H H 0.0000 0.0000 'International Tables Vol C Tables 4.2.6.8 and 6.1.1.4'
Al Al 0.0645 0.0514 'International Tables Vol C Tables 4.2.6.8 and 6.1.1.4'
Cl Cl 0.1484 0.1585 'International Tables Vol C Tables 4.2.6.8 and 6.1.1.4'
Tb Tb -0.1723 4.1537 'International Tables Vol C Tables 4.2.6.8 and 6.1.1.4'

loop_
_geom_angle_atom_site_label_1
_geom_angle_atom_site_label_2
_geom_angle_atom_site_label_3
_geom_angle
Cnt Tb1 Cl1 103.2
Cnt Tb1 Cl2 102.2
Cnt Tb1 Cl5 100.5
Cnt Tb1 Cl6 173.7
Cnt Tb1 Cl9 105.6
Cnt Tb1 Cl10 100.0
Cl9 Tb1 Cl10 70.878(13)
Cl9 Tb1 Cl5 137.236(13)
Cl10 Tb1 Cl5 71.607(13)
Cl9 Tb1 Cl6 78.782(14)
Cl10 Tb1 Cl6 76.873(14)
Cl5 Tb1 Cl6 73.387(13)
Cl9 Tb1 C6 135.62(4)
Cl10 Tb1 C6 108.93(4)
Cl5 Tb1 C6 76.48(4)
Cl6 Tb1 C6 145.54(4)
Cl9 Tb1 Cl1 68.611(14)
Cl10 Tb1 Cl1 137.309(13)
Cl5 Tb1 Cl1 136.467(14)
Cl6 Tb1 Cl1 82.621(14)
C6 Tb1 Cl1 109.13(4)
Cl9 Tb1 Cl2 133.874(14)
Cl10 Tb1 Cl2 138.295(14)
Cl5 Tb1 Cl2 69.936(13)
Cl6 Tb1 Cl2 77.283(14)
C6 Tb1 Cl2 77.00(4)
Cl1 Tb1 Cl2 69.648(13)
Cl9 Tb1 C1 119.69(4)
Cl10 Tb1 C1 80.80(4)
Cl5 Tb1 C1 72.92(4)
Cl6 Tb1 C1 143.99(4)
C6 Tb1 C1 28.95(6)
Cl1 Tb1 C1 131.75(4)
Cl2 Tb1 C1 102.51(4)
Cl9 Tb1 C5 116.57(4)
Cl10 Tb1 C5 129.26(4)
Cl5 Tb1 C5 102.84(4)
Cl6 Tb1 C5 151.91(4)
C6 Tb1 C5 28.88(6)
Cl1 Tb1 C5 81.93(4)
Cl2 Tb1 C5 75.40(4)
C1 Tb1 C5 50.91(6)
Cl9 Tb1 C4 88.42(4)
Cl10 Tb1 C4 117.30(4)
Cl5 Tb1 C4 127.28(4)
Cl6 Tb1 C4 156.74(4)
C6 Tb1 C4 51.00(6)
Cl1 Tb1 C4 74.61(4)
Cl2 Tb1 C4 98.73(4)
C1 Tb1 C4 59.23(5)
C5 Tb1 C4 28.64(6)
Cl9 Tb1 C3 76.30(4)
Cl10 Tb1 C3 89.03(4)
Cl5 Tb1 C3 122.68(4)
Cl6 Tb1 C3 154.29(4)
C6 Tb1 C3 59.43(5)
Cl1 Tb1 C3 94.03(4)
Cl2 Tb1 C3 125.50(4)
C1 Tb1 C3 50.55(5)
C5 Tb1 C3 50.49(6)
C4 Tb1 C3 28.33(6)
Cl9 Tb1 C2 91.35(4)
Cl10 Tb1 C2 71.32(4)
Cl5 Tb1 C2 95.50(4)
Cl6 Tb1 C2 148.18(4)
C6 Tb1 C2 50.71(5)
Cl1 Tb1 C2 122.02(4)
Cl2 Tb1 C2 127.71(4)
C1 Tb1 C2 28.47(5)
C5 Tb1 C2 58.83(5)
C4 Tb1 C2 50.08(6)
C3 Tb1 C2 28.24(6)
Cl3 Al1 Cl4 116.01(3)
Cl3 Al1 Cl2 111.12(3)
Cl4 Al1 Cl2 110.83(3)
Cl3 Al1 Cl1 111.26(3)
Cl4 Al1 Cl1 110.49(3)
Cl2 Al1 Cl1 95.25(3)
Cl7 Al2 Cl8 115.80(4)
Cl7 Al2 Cl5 110.84(3)
Cl8 Al2 Cl5 107.60(3)
Cl7 Al2 Cl6 109.72(4)
Cl8 Al2 Cl6 111.89(3)
Cl5 Al2 Cl6 99.79(3)
Cl11 Al3 Cl12 116.95(3)
Cl11 Al3 Cl9 110.24(3)
Cl12 Al3 Cl9 114.60(3)
Cl11 Al3 Cl10 109.23(3)
Cl12 Al3 Cl10 107.84(3)
Cl9 Al3 Cl10 95.74(3)
Al1 Cl1 Tb1 96.57(2)
Al1 Cl2 Tb1 96.34(2)
Al2 Cl5 Tb1 93.53(2)
Al2 Cl6 Tb1 93.29(2)
Al3 Cl9 Tb1 96.39(2)
Al3 Cl10 Tb1 96.14(2)
C2 C1 C6 120.00(17)
C2 C1 C7 119.26(19)
C6 C1 C7 120.48(18)
C2 C1 Tb1 78.02(11)
C6 C1 Tb1 74.42(11)
C7 C1 Tb1 123.51(13)
C3 C2 C1 119.91(18)
C3 C2 C8 119.40(19)
C1 C2 C8 120.5(2)
C3 C2 Tb1 75.12(11)
C1 C2 Tb1 73.52(11)
C8 C2 Tb1 127.60(14)
C4 C3 C2 120.10(17)
C4 C3 C9 120.4(2)
C2 C3 C9 119.1(2)
C4 C3 Tb1 75.20(11)
C2 C3 Tb1 76.65(11)
C9 C3 Tb1 125.76(14)
C3 C4 C5 120.21(18)
C3 C4 C10 118.1(2)
C5 C4 C10 121.4(2)
C3 C4 Tb1 76.47(11)
C5 C4 Tb1 75.12(11)
C10 C4 Tb1 125.13(14)
C6 C5 C4 119.81(18)
C6 C5 C11 120.97(19)
C4 C5 C11 119.02(19)
C6 C5 Tb1 74.16(10)
C4 C5 Tb1 76.24(11)
C11 C5 Tb1 125.18(14)
C5 C6 C1 119.87(17)
C5 C6 C12 119.81(19)
C1 C6 C12 120.12(19)
C5 C6 Tb1 76.96(11)
C1 C6 Tb1 76.63(10)
C12 C6 Tb1 121.53(13)

loop_
_geom_bond_atom_site_label_1
_geom_bond_atom_site_label_2
_geom_bond_distance
Tb1 Cnt 2.488
Tb1 Cl9 2.7993(4)
Tb1 Cl10 2.8034(5)
Tb1 Cl5 2.8061(4)
Tb1 Cl6 2.8107(5)
Tb1 C6 2.8170(18)
Tb1 Cl1 2.8261(5)
Tb1 Cl2 2.8382(5)
Tb1 C1 2.8453(18)
Tb1 C5 2.8527(19)
Tb1 C4 2.8670(19)
Tb1 C3 2.8831(19)
Tb1 C2 2.9025(19)
Al1 Cl3 2.0864(8)
Al1 Cl4 2.0934(8)
Al1 Cl2 2.1868(7)
Al1 Cl1 2.1918(7)
Al2 Cl7 2.0914(9)
Al2 Cl8 2.0933(8)
Al2 Cl5 2.1915(7)
Al2 Cl6 2.1963(8)
Al3 Cl11 2.0938(8)
Al3 Cl12 2.0952(8)
Al3 Cl9 2.1873(7)
Al3 Cl10 2.1931(7)
C1 C2 1.414(3)
C1 C6 1.415(3)
C1 C7 1.516(3)
C2 C3 1.411(3)
C2 C8 1.511(3)
C3 C4 1.407(3)
C3 C9 1.514(3)
C4 C5 1.415(3)
C4 C10 1.518(3)
C5 C6 1.414(3)
C5 C11 1.516(3)
C6 C12 1.518(3)
